data_1512450
loop_
_publ_author_name
'Srinivasa Budagumpi'
'Rosenani A. Haque'
'Abbas Washeel Salman'
'Mohammed Z. Ghdhayeb'

_publ_section_title
;
 Mercury(II)- and silver(I)-N-heterocyclic carbene complexes of CNC
 pincer-type ligands: Synthesis, crystal structures and Hofmann-type
 elimination studies
;
_journal_name_full
;
Inorganica Chimica Acta
;
_journal_page_first 61
_journal_page_last 72
_journal_paper_doi 10.1016/j.ica.2012.06.044
_journal_volume 392
_journal_year 2012
_chemical_formula_sum 'C14 H18 N4 O2'
_chemical_formula_weight 274.32
_chemical_name_systematic
; 
 ? 
;
_space_group_IT_number 2
_symmetry_cell_setting triclinic
_symmetry_space_group_name_Hall '-P 1'
_symmetry_space_group_name_H-M 'P -1'
_atom_sites_solution_hydrogens geom
_atom_sites_solution_primary direct
_atom_sites_solution_secondary difmap
_audit_creation_method SHELXL-97
_cell_angle_alpha 80.7030(10)
_cell_angle_beta 69.8770(10)
_cell_angle_gamma 84.5800(10)
_cell_formula_units_Z 2
_cell_length_a 8.07770(10)
_cell_length_b 8.7249(2)
_cell_length_c 10.8716(2)
_cell_measurement_temperature 100(2)
_cell_volume 709.35(2)
_computing_structure_refinement 'SHELXL-97 (Sheldrick, 2008)'
_computing_structure_solution 'SHELXS-97 (Sheldrick, 2008)'
_diffrn_ambient_temperature 100(2)
_diffrn_measured_fraction_theta_full 0.987
_diffrn_measured_fraction_theta_max 0.987
_diffrn_radiation_monochromator graphite
_diffrn_radiation_source 'fine-focus sealed tube'
_diffrn_radiation_type MoK\a
_diffrn_radiation_wavelength 0.71073
_diffrn_reflns_av_R_equivalents 0.0349
_diffrn_reflns_av_sigmaI/netI 0.0487
_diffrn_reflns_limit_h_max 11
_diffrn_reflns_limit_h_min -11
_diffrn_reflns_limit_k_max 12
_diffrn_reflns_limit_k_min -12
_diffrn_reflns_limit_l_max 15
_diffrn_reflns_limit_l_min -15
_diffrn_reflns_number 15093
_diffrn_reflns_theta_full 30.16
_diffrn_reflns_theta_max 30.16
_diffrn_reflns_theta_min 2.01
_exptl_absorpt_coefficient_mu 0.089
_exptl_absorpt_correction_T_max 0.9957
_exptl_absorpt_correction_T_min 0.9670
_exptl_crystal_density_diffrn 1.284
_exptl_crystal_density_method 'not measured'
_exptl_crystal_F_000 292
_exptl_crystal_size_max 0.38
_exptl_crystal_size_mid 0.18
_exptl_crystal_size_min 0.05
_refine_diff_density_max 0.344
_refine_diff_density_min -0.305
_refine_diff_density_rms 0.072
_refine_ls_extinction_method none
_refine_ls_goodness_of_fit_ref 1.041
_refine_ls_hydrogen_treatment mixed
_refine_ls_matrix_type full
_refine_ls_number_parameters 197
_refine_ls_number_reflns 4137
_refine_ls_number_restraints 0
_refine_ls_restrained_S_all 1.041
_refine_ls_R_factor_all 0.0817
_refine_ls_R_factor_gt 0.0535
_refine_ls_shift/su_max 0.000
_refine_ls_shift/su_mean 0.000
_refine_ls_structure_factor_coef Fsqd
_refine_ls_weighting_details 'calc w=1/[\s^2^(Fo^2^)+(0.0793P)^2^+0.2787P] where P=(Fo^2^+2Fc^2^)/3'
_refine_ls_weighting_scheme calc
_refine_ls_wR_factor_gt 0.1302
_refine_ls_wR_factor_ref 0.1608
_reflns_number_gt 3005
_reflns_number_total 4137
_reflns_threshold_expression >2sigma(I)
_cod_data_source_file ICA-2012-392-61-72-3.cif
_cod_data_source_block imadpcnagbr_0m
_cod_database_code 1512450

loop_
_symmetry_equiv_pos_as_xyz
'x, y, z'
'-x, -y, -z'

loop_
_atom_site_label
_atom_site_type_symbol
_atom_site_fract_x
_atom_site_fract_y
_atom_site_fract_z
_atom_site_U_iso_or_equiv
_atom_site_adp_type
_atom_site_occupancy
_atom_site_symmetry_multiplicity
_atom_site_calc_flag
_atom_site_refinement_flags
N1 N 1.03061(19) 0.32827(16) 0.17122(14) 0.0213(3) Uani 1 1 d .
N2 N 0.79571(17) 0.45555(15) 0.13907(13) 0.0167(3) Uani 1 1 d .
N3 N 0.38388(18) 0.18309(15) 0.47187(13) 0.0171(3) Uani 1 1 d .
N4 N 0.27450(19) 0.06817(16) 0.67858(13) 0.0205(3) Uani 1 1 d .
C1 C 0.8976(2) 0.32288(19) 0.12852(16) 0.0201(3) Uani 1 1 d .
H1A H 0.8758 0.2362 0.0944 0.024 Uiso 1 1 calc R
C2 C 1.0140(2) 0.4741(2) 0.21021(16) 0.0216(4) Uani 1 1 d .
H2A H 1.0918 0.5129 0.2452 0.026 Uiso 1 1 calc R
C3 C 0.8700(2) 0.55339(19) 0.19099(15) 0.0203(3) Uani 1 1 d .
H3A H 0.8289 0.6556 0.2096 0.024 Uiso 1 1 calc R
C4 C 0.6350(2) 0.48711(19) 0.10337(15) 0.0189(3) Uani 1 1 d .
H4A H 0.6052 0.3916 0.0787 0.023 Uiso 1 1 calc R
H4B H 0.6578 0.5684 0.0253 0.023 Uiso 1 1 calc R
C5 C 0.4795(2) 0.54035(18) 0.21537(15) 0.0161(3) Uani 1 1 d .
C6 C 0.4013(2) 0.68770(18) 0.19671(16) 0.0186(3) Uani 1 1 d .
H6A H 0.4460 0.7521 0.1143 0.022 Uiso 1 1 calc R
C7 C 0.2585(2) 0.74215(18) 0.29715(17) 0.0202(3) Uani 1 1 d .
H7A H 0.2054 0.8423 0.2828 0.024 Uiso 1 1 calc R
C8 C 0.1946(2) 0.64916(18) 0.41799(16) 0.0194(3) Uani 1 1 d .
H8A H 0.0990 0.6862 0.4875 0.023 Uiso 1 1 calc R
C9 C 0.2707(2) 0.50135(18) 0.43754(15) 0.0176(3) Uani 1 1 d .
H9A H 0.2258 0.4380 0.5205 0.021 Uiso 1 1 calc R
C10 C 0.4120(2) 0.44472(17) 0.33709(15) 0.0163(3) Uani 1 1 d .
C11 C 0.4941(2) 0.28328(18) 0.35833(16) 0.0200(3) Uani 1 1 d .
H11A H 0.5184 0.2335 0.2779 0.024 Uiso 1 1 calc R
H11B H 0.6085 0.2929 0.3705 0.024 Uiso 1 1 calc R
C12 C 0.2451(2) 0.09956(19) 0.47782(17) 0.0216(3) Uani 1 1 d .
H12A H 0.2030 0.0921 0.4075 0.026 Uiso 1 1 calc R
C13 C 0.1799(2) 0.02954(19) 0.60528(17) 0.0217(4) Uani 1 1 d .
H13A H 0.0828 -0.0367 0.6387 0.026 Uiso 1 1 calc R
C14 C 0.3959(2) 0.16055(18) 0.59432(15) 0.0188(3) Uani 1 1 d .
H14A H 0.4818 0.2059 0.6172 0.023 Uiso 1 1 calc R
O1W O 1.3041(2) 0.10388(17) 0.13072(14) 0.0317(3) Uani 1 1 d .
O2W O 1.3368(2) -0.05486(16) -0.08147(13) 0.0281(3) Uani 1 1 d .
H2W1 H 1.222(4) 0.181(3) 0.145(3) 0.056(8) Uiso 1 1 d .
H1W1 H 1.297(4) 0.059(3) 0.066(3) 0.049(7) Uiso 1 1 d .
H2W2 H 1.307(4) -0.008(4) -0.156(3) 0.079(10) Uiso 1 1 d .
H1W2 H 1.458(5) -0.074(4) -0.109(3) 0.075(10) Uiso 1 1 d .

loop_
_atom_site_aniso_label
_atom_site_aniso_U_11
_atom_site_aniso_U_22
_atom_site_aniso_U_33
_atom_site_aniso_U_23
_atom_site_aniso_U_13
_atom_site_aniso_U_12
N1 0.0163(7) 0.0238(7) 0.0222(7) -0.0031(5) -0.0049(6) 0.0004(6)
N2 0.0140(6) 0.0197(6) 0.0148(6) -0.0020(5) -0.0027(5) -0.0009(5)
N3 0.0192(7) 0.0155(6) 0.0155(6) -0.0015(5) -0.0054(5) 0.0016(5)
N4 0.0214(7) 0.0200(6) 0.0195(6) -0.0007(5) -0.0075(6) 0.0017(6)
C1 0.0178(8) 0.0193(7) 0.0217(8) -0.0050(6) -0.0041(6) -0.0003(6)
C2 0.0199(8) 0.0258(8) 0.0193(7) -0.0060(6) -0.0053(7) -0.0027(7)
C3 0.0203(8) 0.0221(8) 0.0180(7) -0.0057(6) -0.0040(6) -0.0022(6)
C4 0.0161(8) 0.0244(8) 0.0141(7) -0.0016(6) -0.0033(6) -0.0002(6)
C5 0.0136(7) 0.0195(7) 0.0165(7) -0.0019(6) -0.0069(6) -0.0010(6)
C6 0.0202(8) 0.0177(7) 0.0197(7) 0.0015(6) -0.0101(6) -0.0029(6)
C7 0.0205(8) 0.0147(7) 0.0272(8) -0.0030(6) -0.0109(7) 0.0021(6)
C8 0.0173(8) 0.0183(7) 0.0224(8) -0.0065(6) -0.0052(6) 0.0009(6)
C9 0.0164(7) 0.0188(7) 0.0165(7) -0.0025(6) -0.0044(6) 0.0003(6)
C10 0.0170(7) 0.0166(7) 0.0169(7) -0.0023(5) -0.0078(6) -0.0003(6)
C11 0.0201(8) 0.0179(7) 0.0180(7) -0.0002(6) -0.0029(6) 0.0020(6)
C12 0.0236(8) 0.0196(7) 0.0246(8) -0.0045(6) -0.0113(7) -0.0015(7)
C13 0.0177(8) 0.0192(7) 0.0280(8) -0.0007(6) -0.0089(7) 0.0000(6)
C14 0.0194(8) 0.0180(7) 0.0183(7) -0.0023(6) -0.0064(6) 0.0021(6)
O1W 0.0342(8) 0.0337(7) 0.0291(7) -0.0076(6) -0.0152(6) 0.0126(6)
O2W 0.0310(8) 0.0320(7) 0.0233(6) 0.0012(5) -0.0125(6) -0.0066(6)

loop_
_atom_type_symbol
_atom_type_description
_atom_type_scat_dispersion_real
_atom_type_scat_dispersion_imag
_atom_type_scat_source
C C 0.0033 0.0016 'International Tables Vol C Tables 4.2.6.8 and 6.1.1.4'
H H 0.0000 0.0000 'International Tables Vol C Tables 4.2.6.8 and 6.1.1.4'
N N 0.0061 0.0033 'International Tables Vol C Tables 4.2.6.8 and 6.1.1.4'
O O 0.0106 0.0060 'International Tables Vol C Tables 4.2.6.8 and 6.1.1.4'

loop_
_geom_angle_atom_site_label_1
_geom_angle_atom_site_label_2
_geom_angle_atom_site_label_3
_geom_angle
C1 N1 C2 105.09(14)
C1 N2 C3 106.98(14)
C1 N2 C4 126.13(14)
C3 N2 C4 126.89(14)
C14 N3 C12 106.83(13)
C14 N3 C11 125.54(14)
C12 N3 C11 127.58(14)
C14 N4 C13 104.77(13)
N1 C1 N2 111.92(15)
N1 C1 H1A 124.0
N2 C1 H1A 124.0
C3 C2 N1 110.02(16)
C3 C2 H2A 125.0
N1 C2 H2A 125.0
C2 C3 N2 105.99(15)
C2 C3 H3A 127.0
N2 C3 H3A 127.0
N2 C4 C5 112.32(13)
N2 C4 H4A 109.1
C5 C4 H4A 109.1
N2 C4 H4B 109.1
C5 C4 H4B 109.1
H4A C4 H4B 107.9
C6 C5 C10 119.32(14)
C6 C5 C4 119.00(13)
C10 C5 C4 121.67(14)
C5 C6 C7 121.08(14)
C5 C6 H6A 119.5
C7 C6 H6A 119.5
C8 C7 C6 119.51(14)
C8 C7 H7A 120.2
C6 C7 H7A 120.2
C7 C8 C9 119.95(15)
C7 C8 H8A 120.0
C9 C8 H8A 120.0
C8 C9 C10 121.03(14)
C8 C9 H9A 119.5
C10 C9 H9A 119.5
C9 C10 C5 119.07(14)
C9 C10 C11 120.96(13)
C5 C10 C11 119.96(14)
N3 C11 C10 113.64(13)
N3 C11 H11A 108.8
C10 C11 H11A 108.8
N3 C11 H11B 108.8
C10 C11 H11B 108.8
H11A C11 H11B 107.7
C13 C12 N3 105.83(15)
C13 C12 H12A 127.1
N3 C12 H12A 127.1
C12 C13 N4 110.41(15)
C12 C13 H13A 124.8
N4 C13 H13A 124.8
N4 C14 N3 112.16(15)
N4 C14 H14A 123.9
N3 C14 H14A 123.9
H2W1 O1W H1W1 108(2)
H2W2 O2W H1W2 108(3)

loop_
_geom_bond_atom_site_label_1
_geom_bond_atom_site_label_2
_geom_bond_distance
N1 C1 1.316(2)
N1 C2 1.385(2)
N2 C1 1.352(2)
N2 C3 1.376(2)
N2 C4 1.468(2)
N3 C14 1.350(2)
N3 C12 1.372(2)
N3 C11 1.4572(19)
N4 C14 1.320(2)
N4 C13 1.373(2)
C1 H1A 0.9500
C2 C3 1.358(3)
C2 H2A 0.9500
C3 H3A 0.9500
C4 C5 1.515(2)
C4 H4A 0.9900
C4 H4B 0.9900
C5 C6 1.394(2)
C5 C10 1.406(2)
C6 C7 1.395(2)
C6 H6A 0.9500
C7 C8 1.385(2)
C7 H7A 0.9500
C8 C9 1.392(2)
C8 H8A 0.9500
C9 C10 1.396(2)
C9 H9A 0.9500
C10 C11 1.517(2)
C11 H11A 0.9900
C11 H11B 0.9900
C12 C13 1.362(2)
C12 H12A 0.9500
C13 H13A 0.9500
C14 H14A 0.9500
O1W H2W1 0.89(3)
O1W H1W1 0.88(3)
O2W H2W2 0.94(3)
O2W H1W2 0.93(4)

loop_
_geom_torsion_atom_site_label_1
_geom_torsion_atom_site_label_2
_geom_torsion_atom_site_label_3
_geom_torsion_atom_site_label_4
_geom_torsion
C2 N1 C1 N2 -0.68(18)
C3 N2 C1 N1 0.66(18)
C4 N2 C1 N1 -178.55(13)
C1 N1 C2 C3 0.44(18)
N1 C2 C3 N2 -0.05(18)
C1 N2 C3 C2 -0.35(17)
C4 N2 C3 C2 178.85(14)
C1 N2 C4 C5 126.98(16)
C3 N2 C4 C5 -52.1(2)
N2 C4 C5 C6 118.37(16)
N2 C4 C5 C10 -61.9(2)
C10 C5 C6 C7 0.6(2)
C4 C5 C6 C7 -179.65(15)
C5 C6 C7 C8 0.8(2)
C6 C7 C8 C9 -1.3(3)
C7 C8 C9 C10 0.3(3)
C8 C9 C10 C5 1.1(2)
C8 C9 C10 C11 -179.68(16)
C6 C5 C10 C9 -1.5(2)
C4 C5 C10 C9 178.72(15)
C6 C5 C10 C11 179.22(15)
C4 C5 C10 C11 -0.5(2)
C14 N3 C11 C10 -95.55(19)
C12 N3 C11 C10 81.5(2)
C9 C10 C11 N3 16.8(2)
C5 C10 C11 N3 -164.01(15)
C14 N3 C12 C13 -0.19(18)
C11 N3 C12 C13 -177.65(14)
N3 C12 C13 N4 0.26(18)
C14 N4 C13 C12 -0.23(18)
C13 N4 C14 N3 0.11(18)
C12 N3 C14 N4 0.05(18)
C11 N3 C14 N4 177.58(14)
